data_8107146
loop_
_publ_author_name
'Jia, Guo-Kai'
'Yuan, Lin'
'Zhang, Min'
'Yuan, Xian-You'
'Liu, Fang'

_publ_section_title
;
 Crystal structure of 2-(2-bromophenyl)-5-methyl-1,3-dioxane-5-carboxylic
 acid, C12H13BrO4
;
_journal_issue 4
_journal_name_full 'Zeitschrift f\"ur Kristallographie - New Crystal Structures'
_journal_page_first 1207
_journal_page_last 1208
_journal_paper_doi 10.1515/ncrs-2016-0135
_journal_volume 231
_journal_year 2016
_chemical_formula_moiety 'C12 H13 Br O4'
_chemical_formula_sum 'C12 H14 Br O4'
_chemical_formula_weight 302.14
_space_group_crystal_system monoclinic
_space_group_IT_number 14
_space_group_name_Hall '-P 2ybc'
_space_group_name_H-M_alt 'P 1 21/c 1'
_atom_sites_solution_hydrogens mixed
_cell_angle_alpha 90
_cell_angle_beta 100.182(2)
_cell_angle_gamma 90
_cell_formula_units_Z 4
_cell_length_a 9.599(2)
_cell_length_b 14.399(3)
_cell_length_c 9.2361(19)
_cell_measurement_reflns_used 6583
_cell_measurement_temperature 296(2)
_cell_measurement_theta_max 27.49
_cell_measurement_theta_min 2.58
_cell_volume 1256.5(5)
_computing_cell_refinement 'SAINT v8.27A (Bruker, 2012)'
_computing_data_collection 'Bruker APEX2'
_computing_data_reduction 'SAINT v8.27A (Bruker, 2012)'
_computing_molecular_graphics 'Olex2 (Dolomanov et al., 2009)'
_computing_publication_material 'Olex2 (Dolomanov et al., 2009)'
_computing_structure_refinement 'ShelXL (Sheldrick, 2015)'
_computing_structure_solution 'SHELXS-97 (Sheldrick, 2008)'
_diffrn_ambient_temperature 296.15
_diffrn_measured_fraction_theta_full 0.970
_diffrn_measured_fraction_theta_max 0.996
_diffrn_measurement_device_type 'Bruker APEX-II CCD'
_diffrn_measurement_method '\f and \w scans'
_diffrn_radiation_monochromator graphite
_diffrn_radiation_type MoK\a
_diffrn_radiation_wavelength 0.71073
_diffrn_reflns_av_R_equivalents 0.0271
_diffrn_reflns_av_unetI/netI 0.0172
_diffrn_reflns_Laue_measured_fraction_full 0.970
_diffrn_reflns_Laue_measured_fraction_max 0.996
_diffrn_reflns_limit_h_max 11
_diffrn_reflns_limit_h_min -11
_diffrn_reflns_limit_k_max 17
_diffrn_reflns_limit_k_min -17
_diffrn_reflns_limit_l_max 10
_diffrn_reflns_limit_l_min -10
_diffrn_reflns_number 11656
_diffrn_reflns_point_group_measured_fraction_full 0.970
_diffrn_reflns_point_group_measured_fraction_max 0.996
_diffrn_reflns_theta_full 25.242
_diffrn_reflns_theta_max 25.005
_diffrn_reflns_theta_min 3.558
_diffrn_standards_number 0
_exptl_absorpt_coefficient_mu 3.272
_exptl_absorpt_correction_T_max 0.7456
_exptl_absorpt_correction_T_min 0.4158
_exptl_absorpt_correction_type multi-scan
_exptl_absorpt_process_details
;
SADABS-2012/1 (Bruker,2012) was used for absorption correction.
wR2(int) was 0.1100 before and 0.0319 after correction.
The Ratio of minimum to maximum transmission is 0.5577.
The \l/2 correction factor is 0.0015.
;
_exptl_crystal_colour colorless
_exptl_crystal_density_diffrn 1.597
_exptl_crystal_density_meas .
_exptl_crystal_density_method 'not measured'
_exptl_crystal_description block
_exptl_crystal_F_000 612
_exptl_crystal_size_max 0.45
_exptl_crystal_size_mid 0.41
_exptl_crystal_size_min 0.34
_refine_diff_density_max 0.260
_refine_diff_density_min -0.456
_refine_diff_density_rms 0.065
_refine_ls_extinction_coef .
_refine_ls_extinction_method none
_refine_ls_goodness_of_fit_ref 1.090
_refine_ls_hydrogen_treatment mixed
_refine_ls_matrix_type full
_refine_ls_number_parameters 159
_refine_ls_number_reflns 2212
_refine_ls_number_restraints 0
_refine_ls_restrained_S_all 1.090
_refine_ls_R_factor_all 0.0335
_refine_ls_R_factor_gt 0.0285
_refine_ls_shift/su_max 0.001
_refine_ls_shift/su_mean 0.000
_refine_ls_structure_factor_coef Fsqd
_refine_ls_weighting_details
;
 w=1/[\s^2^(Fo^2^)+(0.0439P)^2^+0.4354P]
 where P=(Fo^2^+2Fc^2^)/3
;
_refine_ls_weighting_scheme calc
_refine_ls_wR_factor_gt 0.0745
_refine_ls_wR_factor_ref 0.0779
_reflns_Friedel_coverage 0.000
_reflns_Friedel_fraction_full .
_reflns_Friedel_fraction_max .
_reflns_number_gt 1985
_reflns_number_total 2212
_reflns_threshold_expression 'I > 2\s(I)'
_cod_data_source_file suppl_ncrs-2016-0135_suppl.cif
_cod_data_source_block 1
_cod_database_code 8107146
_shelx_estimated_absorpt_t_max 0.403
_shelx_estimated_absorpt_t_min 0.321
_olex2_refinement_description
;
1. Fixed Uiso
 At 1.2 times of:
  All C(H) groups, All C(H,H) groups
 At 1.5 times of:
  All C(H,H,H) groups
2.a Ternary CH refined with riding coordinates:
 C6(H6)
2.b Secondary CH2 refined with riding coordinates:
 C4(H4A,H4B), C5(H5A,H5B)
2.c Aromatic/amide H refined with riding coordinates:
 C11(H11), C10(H10), C8(H8), C9(H9)
2.d Idealised Me refined as rotating group:
 C3(H3A,H3B,H3C)
;
_olex2_submission_special_instructions 'No special instructions were received'

loop_
_space_group_symop_operation_xyz
'x, y, z'
'-x, y+1/2, -z+1/2'
'-x, -y, -z'
'x, -y-1/2, z-1/2'

loop_
_atom_site_label
_atom_site_type_symbol
_atom_site_fract_x
_atom_site_fract_y
_atom_site_fract_z
_atom_site_U_iso_or_equiv
_atom_site_adp_type
_atom_site_occupancy
_atom_site_site_symmetry_order
_atom_site_calc_flag
_atom_site_refinement_flags_posn
_atom_site_refinement_flags_adp
_atom_site_refinement_flags_occupancy
_atom_site_disorder_assembly
_atom_site_disorder_group
Br1 Br 0.16305(3) 0.45753(2) 0.14203(3) 0.05974(14) Uani 1 1 d . . . . .
O2 O 0.4150(2) -0.00406(12) 0.31994(18) 0.0563(5) Uani 1 1 d . . . . .
O3 O 0.19316(15) 0.14517(10) 0.15840(14) 0.0351(3) Uani 1 1 d . . . . .
O1 O 0.5480(2) 0.10718(12) 0.43947(18) 0.0534(4) Uani 1 1 d . . . . .
O4 O 0.33107(14) 0.26320(9) 0.27958(14) 0.0329(3) Uani 1 1 d . . . . .
C1 C 0.4709(2) 0.07564(14) 0.3265(2) 0.0319(4) Uani 1 1 d . . . . .
C2 C 0.4494(2) 0.13302(14) 0.1856(2) 0.0316(4) Uani 1 1 d . . . . .
C4 C 0.3065(2) 0.11100(14) 0.0905(2) 0.0345(4) Uani 1 1 d . . . . .
H4A H 0.3013 0.1394 -0.0055 0.041 Uiso 1 1 calc R . . . .
H4B H 0.2970 0.0444 0.0769 0.041 Uiso 1 1 calc R . . . .
C6 C 0.2065(2) 0.24154(14) 0.1783(2) 0.0325(4) Uani 1 1 d . . . . .
H6 H 0.2102 0.2713 0.0837 0.039 Uiso 1 1 calc R . . . .
C7 C 0.0825(2) 0.27914(15) 0.2393(2) 0.0363(5) Uani 1 1 d . . . . .
C12 C 0.0504(2) 0.37325(16) 0.2318(3) 0.0436(5) Uani 1 1 d . . . . .
C11 C -0.0619(3) 0.4089(2) 0.2878(4) 0.0650(7) Uani 1 1 d . . . . .
H11 H -0.0825 0.4720 0.2805 0.078 Uiso 1 1 calc R . . . .
C10 C -0.1429(3) 0.3499(2) 0.3547(4) 0.0748(9) Uani 1 1 d . . . . .
H10 H -0.2187 0.3736 0.3933 0.090 Uiso 1 1 calc R . . . .
C5 C 0.4529(2) 0.23655(14) 0.2203(2) 0.0347(4) Uani 1 1 d . . . . .
H5A H 0.5377 0.2509 0.2905 0.042 Uiso 1 1 calc R . . . .
H5B H 0.4558 0.2716 0.1312 0.042 Uiso 1 1 calc R . . . .
C8 C -0.0017(2) 0.22111(17) 0.3076(3) 0.0450(5) Uani 1 1 d . . . . .
H8 H 0.0176 0.1578 0.3143 0.054 Uiso 1 1 calc R . . . .
C9 C -0.1140(3) 0.2564(2) 0.3658(3) 0.0611(7) Uani 1 1 d . . . . .
H9 H -0.1695 0.2173 0.4120 0.073 Uiso 1 1 calc R . . . .
C3 C 0.5711(3) 0.11010(18) 0.1032(2) 0.0492(6) Uani 1 1 d . . . . .
H3A H 0.6570 0.1379 0.1535 0.074 Uiso 1 1 calc GR . . . .
H3B H 0.5492 0.1341 0.0048 0.074 Uiso 1 1 calc GR . . . .
H3C H 0.5829 0.0440 0.0998 0.074 Uiso 1 1 calc GR . . . .
H1 H 0.563(7) 0.070(5) 0.500(7) 0.21(3) Uiso 1 1 d . . . . .

loop_
_atom_site_aniso_label
_atom_site_aniso_U_11
_atom_site_aniso_U_22
_atom_site_aniso_U_33
_atom_site_aniso_U_23
_atom_site_aniso_U_13
_atom_site_aniso_U_12
Br1 0.05312(19) 0.03540(17) 0.0897(2) 0.00678(11) 0.00986(14) 0.00128(10)
O2 0.0723(12) 0.0399(10) 0.0500(9) 0.0133(7) -0.0079(8) -0.0116(9)
O3 0.0351(7) 0.0310(8) 0.0382(7) -0.0049(6) 0.0040(6) 0.0011(6)
O1 0.0771(12) 0.0422(9) 0.0342(8) 0.0039(7) -0.0086(8) -0.0021(8)
O4 0.0314(7) 0.0318(7) 0.0343(7) -0.0056(6) 0.0025(5) 0.0037(6)
C1 0.0348(10) 0.0305(10) 0.0305(10) -0.0006(8) 0.0066(8) 0.0059(8)
C2 0.0357(10) 0.0330(10) 0.0274(9) 0.0011(8) 0.0094(8) 0.0057(8)
C4 0.0437(12) 0.0325(11) 0.0273(10) -0.0019(8) 0.0063(8) 0.0053(9)
C6 0.0346(10) 0.0294(10) 0.0312(9) 0.0009(8) -0.0005(8) 0.0042(8)
C7 0.0308(10) 0.0386(11) 0.0367(10) -0.0035(8) -0.0018(8) 0.0060(8)
C12 0.0338(11) 0.0374(12) 0.0572(13) -0.0006(10) 0.0013(9) 0.0033(9)
C11 0.0504(15) 0.0457(15) 0.101(2) -0.0027(14) 0.0188(14) 0.0180(12)
C10 0.0528(17) 0.069(2) 0.110(3) -0.0082(17) 0.0344(17) 0.0173(14)
C5 0.0342(10) 0.0321(10) 0.0388(11) 0.0037(8) 0.0090(8) 0.0001(8)
C8 0.0415(12) 0.0427(12) 0.0503(13) 0.0011(10) 0.0073(10) 0.0031(10)
C9 0.0434(14) 0.0682(18) 0.0756(18) 0.0047(14) 0.0210(12) 0.0009(13)
C3 0.0501(13) 0.0586(15) 0.0439(12) -0.0004(11) 0.0214(10) 0.0109(11)

loop_
_atom_type_symbol
_atom_type_description
_atom_type_scat_dispersion_real
_atom_type_scat_dispersion_imag
_atom_type_scat_source
C C 0.0033 0.0016 'International Tables Vol C Tables 4.2.6.8 and 6.1.1.4'
H H 0.0000 0.0000 'International Tables Vol C Tables 4.2.6.8 and 6.1.1.4'
O O 0.0106 0.0060 'International Tables Vol C Tables 4.2.6.8 and 6.1.1.4'
Br Br -0.2901 2.4595 'International Tables Vol C Tables 4.2.6.8 and 6.1.1.4'

loop_
_geom_angle_atom_site_label_1
_geom_angle_atom_site_label_2
_geom_angle_atom_site_label_3
_geom_angle
_geom_angle_site_symmetry_1
_geom_angle_site_symmetry_3
C6 O3 C4 109.76(15) . .
C1 O1 H1 111(5) . .
C6 O4 C5 109.91(14) . .
O2 C1 C2 117.34(17) . .
O1 C1 O2 123.51(18) . .
O1 C1 C2 119.05(18) . .
C1 C2 C4 110.56(16) . .
C1 C2 C5 110.89(16) . .
C1 C2 C3 107.82(16) . .
C4 C2 C3 110.75(16) . .
C5 C2 C4 107.95(16) . .
C5 C2 C3 108.86(17) . .
O3 C4 C2 110.54(15) . .
O3 C4 H4A 109.5 . .
O3 C4 H4B 109.5 . .
C2 C4 H4A 109.5 . .
C2 C4 H4B 109.5 . .
H4A C4 H4B 108.1 . .
O3 C6 O4 110.55(15) . .
O3 C6 H6 109.4 . .
O3 C6 C7 110.22(17) . .
O4 C6 H6 109.4 . .
O4 C6 C7 107.75(15) . .
C7 C6 H6 109.4 . .
C12 C7 C6 121.04(19) . .
C12 C7 C8 117.9(2) . .
C8 C7 C6 121.06(19) . .
C7 C12 Br1 120.29(17) . .
C11 C12 Br1 117.91(19) . .
C11 C12 C7 121.8(2) . .
C12 C11 H11 120.5 . .
C10 C11 C12 119.0(3) . .
C10 C11 H11 120.5 . .
C11 C10 H10 119.4 . .
C11 C10 C9 121.2(2) . .
C9 C10 H10 119.4 . .
O4 C5 C2 110.75(16) . .
O4 C5 H5A 109.5 . .
O4 C5 H5B 109.5 . .
C2 C5 H5A 109.5 . .
C2 C5 H5B 109.5 . .
H5A C5 H5B 108.1 . .
C7 C8 H8 119.6 . .
C9 C8 C7 120.7(2) . .
C9 C8 H8 119.6 . .
C10 C9 C8 119.5(3) . .
C10 C9 H9 120.3 . .
C8 C9 H9 120.3 . .
C2 C3 H3A 109.5 . .
C2 C3 H3B 109.5 . .
C2 C3 H3C 109.5 . .
H3A C3 H3B 109.5 . .
H3A C3 H3C 109.5 . .
H3B C3 H3C 109.5 . .

loop_
_geom_bond_atom_site_label_1
_geom_bond_atom_site_label_2
_geom_bond_distance
_geom_bond_site_symmetry_2
Br1 C12 1.909(2) .
O2 C1 1.264(3) .
O3 C4 1.435(2) .
O3 C6 1.403(2) .
O1 C1 1.253(3) .
O1 H1 0.77(7) .
O4 C6 1.417(2) .
O4 C5 1.428(2) .
C1 C2 1.524(3) .
C2 C4 1.526(3) .
C2 C5 1.524(3) .
C2 C3 1.539(3) .
C4 H4A 0.9700 .
C4 H4B 0.9700 .
C6 H6 0.9800 .
C6 C7 1.504(3) .
C7 C12 1.389(3) .
C7 C8 1.390(3) .
C12 C11 1.375(3) .
C11 H11 0.9300 .
C11 C10 1.370(4) .
C10 H10 0.9300 .
C10 C9 1.374(5) .
C5 H5A 0.9700 .
C5 H5B 0.9700 .
C8 H8 0.9300 .
C8 C9 1.383(3) .
C9 H9 0.9300 .
C3 H3A 0.9600 .
C3 H3B 0.9600 .
C3 H3C 0.9600 .

loop_
_geom_torsion_atom_site_label_1
_geom_torsion_atom_site_label_2
_geom_torsion_atom_site_label_3
_geom_torsion_atom_site_label_4
_geom_torsion
_geom_torsion_site_symmetry_1
_geom_torsion_site_symmetry_2
_geom_torsion_site_symmetry_3
_geom_torsion_site_symmetry_4
Br1 C12 C11 C10 -179.0(2) . . . .
O2 C1 C2 C4 31.6(2) . . . .
O2 C1 C2 C5 151.29(19) . . . .
O2 C1 C2 C3 -89.6(2) . . . .
O3 C6 C7 C12 -162.38(19) . . . .
O3 C6 C7 C8 18.9(3) . . . .
O1 C1 C2 C4 -152.00(19) . . . .
O1 C1 C2 C5 -32.3(2) . . . .
O1 C1 C2 C3 86.8(2) . . . .
O4 C6 C7 C12 76.9(2) . . . .
O4 C6 C7 C8 -101.8(2) . . . .
C1 C2 C4 O3 69.2(2) . . . .
C1 C2 C5 O4 -69.1(2) . . . .
C4 O3 C6 O4 -65.07(19) . . . .
C4 O3 C6 C7 175.92(15) . . . .
C4 C2 C5 O4 52.1(2) . . . .
C6 O3 C4 C2 59.2(2) . . . .
C6 O4 C5 C2 -58.5(2) . . . .
C6 C7 C12 Br1 0.4(3) . . . .
C6 C7 C12 C11 -179.6(2) . . . .
C6 C7 C8 C9 178.8(2) . . . .
C7 C12 C11 C10 0.9(4) . . . .
C7 C8 C9 C10 0.5(4) . . . .
C12 C7 C8 C9 0.1(3) . . . .
C12 C11 C10 C9 -0.3(5) . . . .
C11 C10 C9 C8 -0.4(5) . . . .
C5 O4 C6 O3 64.87(19) . . . .
C5 O4 C6 C7 -174.63(15) . . . .
C5 C2 C4 O3 -52.3(2) . . . .
C8 C7 C12 Br1 179.12(16) . . . .
C8 C7 C12 C11 -0.8(3) . . . .
C3 C2 C4 O3 -171.36(17) . . . .
C3 C2 C5 O4 172.42(16) . . . .
